data_4035987
loop_
_publ_author_name
'Cao, Jun'
'Yang, Fan'
'Sun, Jing'
'Huang, Ying'
'Yan, Chao-Guo'

_publ_section_title
;
 Construction of Unique Eight- or Nine-Membered Polyheterocyclic Systems
 via Multicomponent Reaction of l-Proline, Alkyl Propiolate, and Isatin.
;
_journal_issue 2
_journal_name_full 'The Journal of organic chemistry'
_journal_page_first 622
_journal_page_last 635
_journal_paper_doi 10.1021/acs.joc.8b02457
_journal_volume 84
_journal_year 2019
_chemical_formula_moiety 'C21 H22 N2 O5, C3 H7 N O'
_chemical_formula_sum 'C24 H29 N3 O6'
_chemical_formula_weight 455.50
_space_group_IT_number 2
_space_group_name_Hall '-P 1'
_space_group_name_H-M_alt 'P -1'
_symmetry_cell_setting triclinic
_symmetry_space_group_name_Hall '-P 1'
_symmetry_space_group_name_H-M 'P -1'
_atom_sites_solution_hydrogens geom
_atom_sites_solution_primary direct
_atom_sites_solution_secondary difmap
_audit_creation_method SHELXL-97
_cell_angle_alpha 82.113(8)
_cell_angle_beta 74.432(9)
_cell_angle_gamma 67.704(8)
_cell_formula_units_Z 2
_cell_length_a 9.958(3)
_cell_length_b 10.022(3)
_cell_length_c 13.449(4)
_cell_measurement_reflns_used 4736
_cell_measurement_temperature 296(2)
_cell_measurement_theta_max 25.18
_cell_measurement_theta_min 2.20
_cell_volume 1195.3(6)
_computing_cell_refinement 'Bruker SMART'
_computing_data_collection 'Bruker SMART'
_computing_data_reduction 'Bruker SAINT'
_computing_molecular_graphics 'Bruker SHELXTL'
_computing_publication_material 'Bruker SHELXTL'
_computing_structure_refinement 'SHELXL-97 (Sheldrick, 2008)'
_computing_structure_solution 'SHELXS-97 (Sheldrick, 2008)'
_diffrn_ambient_temperature 296(2)
_diffrn_measured_fraction_theta_full 0.981
_diffrn_measured_fraction_theta_max 0.981
_diffrn_measurement_device_type 'CCD area detector'
_diffrn_measurement_method 'phi and omega scans'
_diffrn_radiation_monochromator graphite
_diffrn_radiation_source 'fine-focus sealed tube'
_diffrn_radiation_type MoK\a
_diffrn_radiation_wavelength 0.71073
_diffrn_reflns_av_R_equivalents 0.0449
_diffrn_reflns_av_sigmaI/netI 0.0558
_diffrn_reflns_limit_h_max 11
_diffrn_reflns_limit_h_min -11
_diffrn_reflns_limit_k_max 11
_diffrn_reflns_limit_k_min -11
_diffrn_reflns_limit_l_max 15
_diffrn_reflns_limit_l_min -15
_diffrn_reflns_number 14158
_diffrn_reflns_theta_full 25.00
_diffrn_reflns_theta_max 25.00
_diffrn_reflns_theta_min 2.20
_exptl_absorpt_coefficient_mu 0.092
_exptl_absorpt_correction_T_max 0.982
_exptl_absorpt_correction_T_min 0.978
_exptl_absorpt_correction_type multi-scan
_exptl_absorpt_process_details SADABS
_exptl_crystal_colour COLORLESS
_exptl_crystal_density_diffrn 1.266
_exptl_crystal_density_method 'not measured'
_exptl_crystal_description BLOCK
_exptl_crystal_F_000 484
_exptl_crystal_size_max 0.24
_exptl_crystal_size_mid 0.22
_exptl_crystal_size_min 0.20
_refine_diff_density_max 0.240
_refine_diff_density_min -0.243
_refine_diff_density_rms 0.047
_refine_ls_extinction_method none
_refine_ls_goodness_of_fit_ref 1.022
_refine_ls_hydrogen_treatment constr
_refine_ls_matrix_type full
_refine_ls_number_parameters 303
_refine_ls_number_reflns 4124
_refine_ls_number_restraints 0
_refine_ls_restrained_S_all 1.022
_refine_ls_R_factor_all 0.1021
_refine_ls_R_factor_gt 0.0547
_refine_ls_shift/su_max 0.000
_refine_ls_shift/su_mean 0.000
_refine_ls_structure_factor_coef Fsqd
_refine_ls_weighting_details 'calc w=1/[\s^2^(Fo^2^)+(0.0794P)^2^+0.1926P] where P=(Fo^2^+2Fc^2^)/3'
_refine_ls_weighting_scheme calc
_refine_ls_wR_factor_gt 0.1314
_refine_ls_wR_factor_ref 0.1537
_reflns_number_gt 2573
_reflns_number_total 4124
_reflns_threshold_expression >2sigma(I)
_cod_data_source_file jo8b02457_si_002.cif
_cod_data_source_block 2b
_cod_depositor_comments
;
The following automatic conversions were performed:

data item '_exptl_absorpt_correction_type' value 'MULTI-SCAN' was
changed to 'multi-scan' in accordance with the
/home/data/users/saulius/crontab/automatic-downloads/current/ACS/lib/dictionaries/cif_core.dic
dictionary named 'cif_core.dic' version 2.4.2 last updated on
2011-04-26.

data item '_refine_ls_hydrogen_treatment' value 'CONSTR' was changed
to 'constr' in accordance with the
/home/data/users/saulius/crontab/automatic-downloads/current/ACS/lib/dictionaries/cif_core.dic
dictionary named 'cif_core.dic' version 2.4.2 last updated on
2011-04-26.

Automatic conversion script
Id: cif_fix_values 6909 2019-04-08 15:41:33Z antanas 
;
_cod_original_cell_volume 1195.4(6)
_cod_database_code 4035987

loop_
_symmetry_equiv_pos_as_xyz
'x, y, z'
'-x, -y, -z'

loop_
_atom_site_label
_atom_site_type_symbol
_atom_site_fract_x
_atom_site_fract_y
_atom_site_fract_z
_atom_site_U_iso_or_equiv
_atom_site_adp_type
_atom_site_occupancy
_atom_site_symmetry_multiplicity
_atom_site_calc_flag
_atom_site_refinement_flags
C1 C -0.0418(2) 0.6039(2) 0.72316(17) 0.0407(6) Uani 1 1 d .
C2 C -0.1147(3) 0.5521(3) 0.81277(18) 0.0522(7) Uani 1 1 d .
H2 H -0.1500 0.4788 0.8117 0.063 Uiso 1 1 calc R
C3 C -0.1337(3) 0.6122(3) 0.90389(19) 0.0600(7) Uani 1 1 d .
H3 H -0.1824 0.5779 0.9651 0.072 Uiso 1 1 calc R
C4 C -0.0828(3) 0.7221(3) 0.90798(18) 0.0557(7) Uani 1 1 d .
C5 C -0.1044(4) 0.7868(3) 1.00912(19) 0.0826(10) Uani 1 1 d .
H5A H -0.0510 0.8519 0.9975 0.124 Uiso 1 1 calc R
H5B H -0.0670 0.7111 1.0577 0.124 Uiso 1 1 calc R
H5C H -0.2088 0.8385 1.0362 0.124 Uiso 1 1 calc R
C6 C -0.0103(3) 0.7726(2) 0.81655(17) 0.0469(6) Uani 1 1 d .
H6 H 0.0242 0.8463 0.8180 0.056 Uiso 1 1 calc R
C7 C 0.0116(2) 0.7149(2) 0.72269(16) 0.0385(6) Uani 1 1 d .
C8 C 0.0780(2) 0.7447(2) 0.61546(15) 0.0370(5) Uani 1 1 d .
C9 C 0.0594(3) 0.6427(2) 0.55418(18) 0.0423(6) Uani 1 1 d .
C10 C 0.1956(2) 0.8679(2) 0.46671(16) 0.0408(6) Uani 1 1 d .
H10 H 0.1812 0.8117 0.4238 0.049 Uiso 1 1 calc R
C11 C 0.1437(2) 0.8449(2) 0.57452(16) 0.0360(5) Uani 1 1 d .
C12 C 0.1676(3) 0.9256(2) 0.65001(16) 0.0393(6) Uani 1 1 d .
C13 C 0.0704(4) 1.1394(3) 0.7419(2) 0.0793(9) Uani 1 1 d .
H13A H 0.0923 1.0826 0.8031 0.119 Uiso 1 1 calc R
H13B H -0.0215 1.2198 0.7602 0.119 Uiso 1 1 calc R
H13C H 0.1499 1.1742 0.7092 0.119 Uiso 1 1 calc R
C14 C 0.2640(2) 0.9621(2) 0.41828(16) 0.0377(5) Uani 1 1 d .
C15 C 0.3015(3) 1.0675(3) 0.46311(19) 0.0571(7) Uani 1 1 d .
H15A H 0.3728 1.0175 0.5051 0.068 Uiso 1 1 calc R
H15B H 0.2123 1.1330 0.5062 0.068 Uiso 1 1 calc R
C16 C 0.3677(3) 1.1497(3) 0.3740(2) 0.0599(7) Uani 1 1 d .
H16A H 0.3010 1.2495 0.3714 0.072 Uiso 1 1 calc R
H16B H 0.4628 1.1477 0.3812 0.072 Uiso 1 1 calc R
C17 C 0.3887(3) 1.0765(3) 0.2776(2) 0.0581(7) Uani 1 1 d .
H17A H 0.3440 1.1460 0.2271 0.070 Uiso 1 1 calc R
H17B H 0.4939 1.0280 0.2471 0.070 Uiso 1 1 calc R
C18 C 0.3077(3) 0.8880(3) 0.24256(18) 0.0462(6) Uani 1 1 d .
H18 H 0.2624 0.8207 0.2695 0.055 Uiso 1 1 calc R
C19 C 0.3600(3) 0.8920(3) 0.14071(18) 0.0542(7) Uani 1 1 d .
H19 H 0.4039 0.9591 0.1097 0.065 Uiso 1 1 calc R
C20 C 0.3489(3) 0.7927(3) 0.07847(19) 0.0579(7) Uani 1 1 d .
C21 C 0.4033(5) 0.7147(4) -0.0909(2) 0.1063(13) Uani 1 1 d .
H21A H 0.4897 0.6279 -0.0941 0.159 Uiso 1 1 calc R
H21B H 0.4041 0.7600 -0.1586 0.159 Uiso 1 1 calc R
H21C H 0.3147 0.6915 -0.0656 0.159 Uiso 1 1 calc R
C22 C 0.4275(4) 0.3340(4) 0.6139(3) 0.0927(11) Uani 1 1 d .
H22 H 0.4908 0.3392 0.5498 0.111 Uiso 1 1 calc R
C23 C 0.5156(4) 0.5002(4) 0.6703(3) 0.1011(12) Uani 1 1 d .
H23A H 0.5801 0.4859 0.6022 0.152 Uiso 1 1 calc R
H23B H 0.5748 0.4712 0.7206 0.152 Uiso 1 1 calc R
H23C H 0.4536 0.6003 0.6772 0.152 Uiso 1 1 calc R
C24 C 0.3260(4) 0.4153(4) 0.7868(3) 0.1087(13) Uani 1 1 d .
H24A H 0.2675 0.3576 0.7882 0.163 Uiso 1 1 calc R
H24B H 0.2609 0.5127 0.8027 0.163 Uiso 1 1 calc R
H24C H 0.3852 0.3767 0.8370 0.163 Uiso 1 1 calc R
N1 N -0.0105(2) 0.56262(19) 0.62232(14) 0.0456(5) Uani 1 1 d .
H1 H -0.0325 0.4951 0.6053 0.055 Uiso 1 1 calc R
N2 N 0.3132(2) 0.97214(19) 0.31171(14) 0.0425(5) Uani 1 1 d .
N3 N 0.4219(3) 0.4139(3) 0.68659(19) 0.0684(7) Uani 1 1 d .
O1 O 0.0980(2) 0.62837(18) 0.45952(12) 0.0572(5) Uani 1 1 d .
O2 O 0.27294(19) 0.88052(19) 0.68785(13) 0.0566(5) Uani 1 1 d .
O3 O 0.05618(18) 1.05123(17) 0.67134(12) 0.0504(5) Uani 1 1 d .
O4 O 0.2993(3) 0.6985(3) 0.10920(14) 0.0919(7) Uani 1 1 d .
O5 O 0.4055(3) 0.8119(2) -0.02216(13) 0.0860(7) Uani 1 1 d .
O6 O 0.3587(4) 0.2553(3) 0.6226(3) 0.1450(12) Uani 1 1 d .

loop_
_atom_site_aniso_label
_atom_site_aniso_U_11
_atom_site_aniso_U_22
_atom_site_aniso_U_33
_atom_site_aniso_U_23
_atom_site_aniso_U_13
_atom_site_aniso_U_12
C1 0.0489(14) 0.0386(14) 0.0343(13) -0.0014(10) -0.0060(10) -0.0180(11)
C2 0.0663(17) 0.0494(16) 0.0453(16) 0.0022(12) -0.0033(12) -0.0336(13)
C3 0.081(2) 0.0584(18) 0.0367(15) 0.0032(12) 0.0027(13) -0.0336(15)
C4 0.0769(19) 0.0549(17) 0.0349(14) -0.0015(11) -0.0063(12) -0.0279(15)
C5 0.128(3) 0.087(2) 0.0377(16) -0.0091(15) -0.0027(16) -0.053(2)
C6 0.0622(16) 0.0453(15) 0.0376(14) -0.0020(11) -0.0089(11) -0.0259(13)
C7 0.0443(14) 0.0369(13) 0.0351(13) -0.0016(10) -0.0079(10) -0.0163(11)
C8 0.0441(13) 0.0372(13) 0.0315(13) -0.0038(10) -0.0059(10) -0.0176(11)
C9 0.0524(14) 0.0383(14) 0.0388(15) -0.0022(10) -0.0085(11) -0.0205(12)
C10 0.0476(14) 0.0450(14) 0.0347(13) -0.0048(10) -0.0068(10) -0.0230(12)
C11 0.0378(13) 0.0356(13) 0.0361(13) -0.0027(9) -0.0100(10) -0.0135(10)
C12 0.0419(14) 0.0459(15) 0.0353(13) 0.0014(10) -0.0072(11) -0.0238(13)
C13 0.093(2) 0.074(2) 0.081(2) -0.0384(17) -0.0124(17) -0.0357(18)
C14 0.0345(12) 0.0398(14) 0.0394(14) 0.0015(10) -0.0081(10) -0.0157(11)
C15 0.0648(17) 0.0655(18) 0.0556(16) 0.0021(13) -0.0116(13) -0.0428(15)
C16 0.0631(17) 0.0644(18) 0.0652(18) 0.0081(14) -0.0162(14) -0.0400(15)
C17 0.0610(17) 0.0556(17) 0.0599(17) 0.0068(13) -0.0018(13) -0.0349(14)
C18 0.0482(14) 0.0509(16) 0.0419(15) 0.0010(11) -0.0086(11) -0.0226(12)
C19 0.0640(17) 0.0570(17) 0.0387(15) 0.0043(12) -0.0009(12) -0.0283(14)
C20 0.0674(18) 0.0657(19) 0.0398(16) 0.0019(13) -0.0049(13) -0.0296(16)
C21 0.167(4) 0.123(3) 0.0470(19) -0.0208(19) -0.006(2) -0.079(3)
C22 0.093(3) 0.073(2) 0.107(3) -0.011(2) -0.035(2) -0.015(2)
C23 0.111(3) 0.073(2) 0.122(3) -0.003(2) -0.020(2) -0.042(2)
C24 0.077(2) 0.126(3) 0.094(3) 0.003(2) -0.006(2) -0.016(2)
N1 0.0632(13) 0.0434(12) 0.0384(12) -0.0034(9) -0.0044(9) -0.0325(10)
N2 0.0427(11) 0.0461(12) 0.0403(12) 0.0030(9) -0.0052(9) -0.0226(10)
N3 0.0718(17) 0.0586(16) 0.0722(17) -0.0009(12) -0.0155(13) -0.0222(13)
O1 0.0859(13) 0.0661(12) 0.0341(10) -0.0111(8) 0.0009(9) -0.0502(10)
O2 0.0534(11) 0.0697(13) 0.0579(11) 0.0011(9) -0.0267(9) -0.0265(9)
O3 0.0510(10) 0.0471(11) 0.0563(11) -0.0170(8) -0.0104(8) -0.0177(9)
O4 0.134(2) 0.1113(18) 0.0537(13) -0.0110(12) 0.0041(12) -0.0851(17)
O5 0.1358(19) 0.0949(16) 0.0362(11) -0.0034(10) 0.0011(11) -0.0653(14)
O6 0.136(3) 0.118(2) 0.217(3) -0.036(2) -0.067(2) -0.058(2)

loop_
_atom_type_symbol
_atom_type_description
_atom_type_scat_dispersion_real
_atom_type_scat_dispersion_imag
_atom_type_scat_source
C C 0.0033 0.0016 'International Tables Vol C Tables 4.2.6.8 and 6.1.1.4'
H H 0.0000 0.0000 'International Tables Vol C Tables 4.2.6.8 and 6.1.1.4'
N N 0.0061 0.0033 'International Tables Vol C Tables 4.2.6.8 and 6.1.1.4'
O O 0.0106 0.0060 'International Tables Vol C Tables 4.2.6.8 and 6.1.1.4'

loop_
_geom_angle_atom_site_label_1
_geom_angle_atom_site_label_2
_geom_angle_atom_site_label_3
_geom_angle
C2 C1 N1 128.8(2)
C2 C1 C7 122.1(2)
N1 C1 C7 109.11(18)
C3 C2 C1 117.9(2)
C3 C2 H2 121.1
C1 C2 H2 121.1
C2 C3 C4 122.5(2)
C2 C3 H3 118.8
C4 C3 H3 118.8
C6 C4 C3 118.5(2)
C6 C4 C5 119.8(2)
C3 C4 C5 121.8(2)
C4 C5 H5A 109.5
C4 C5 H5B 109.5
H5A C5 H5B 109.5
C4 C5 H5C 109.5
H5A C5 H5C 109.5
H5B C5 H5C 109.5
C4 C6 C7 121.0(2)
C4 C6 H6 119.5
C7 C6 H6 119.5
C6 C7 C1 118.06(19)
C6 C7 C8 134.7(2)
C1 C7 C8 107.18(18)
C11 C8 C7 129.62(19)
C11 C8 C9 124.89(19)
C7 C8 C9 105.48(18)
O1 C9 N1 124.06(19)
O1 C9 C8 129.0(2)
N1 C9 C8 106.96(19)
C14 C10 C11 128.1(2)
C14 C10 H10 116.0
C11 C10 H10 116.0
C8 C11 C10 123.32(19)
C8 C11 C12 116.61(18)
C10 C11 C12 119.98(19)
O2 C12 O3 124.4(2)
O2 C12 C11 123.7(2)
O3 C12 C11 111.88(19)
O3 C13 H13A 109.5
O3 C13 H13B 109.5
H13A C13 H13B 109.5
O3 C13 H13C 109.5
H13A C13 H13C 109.5
H13B C13 H13C 109.5
C10 C14 N2 122.67(19)
C10 C14 C15 129.6(2)
N2 C14 C15 107.70(18)
C14 C15 C16 107.0(2)
C14 C15 H15A 110.3
C16 C15 H15A 110.3
C14 C15 H15B 110.3
C16 C15 H15B 110.3
H15A C15 H15B 108.6
C17 C16 C15 106.6(2)
C17 C16 H16A 110.4
C15 C16 H16A 110.4
C17 C16 H16B 110.4
C15 C16 H16B 110.4
H16A C16 H16B 108.6
N2 C17 C16 104.94(19)
N2 C17 H17A 110.8
C16 C17 H17A 110.8
N2 C17 H17B 110.8
C16 C17 H17B 110.8
H17A C17 H17B 108.8
C19 C18 N2 126.9(2)
C19 C18 H18 116.5
N2 C18 H18 116.5
C18 C19 C20 120.0(2)
C18 C19 H19 120.0
C20 C19 H19 120.0
O4 C20 O5 121.1(2)
O4 C20 C19 126.4(2)
O5 C20 C19 112.4(2)
O5 C21 H21A 109.5
O5 C21 H21B 109.5
H21A C21 H21B 109.5
O5 C21 H21C 109.5
H21A C21 H21C 109.5
H21B C21 H21C 109.5
O6 C22 N3 126.4(4)
O6 C22 H22 116.8
N3 C22 H22 116.8
N3 C23 H23A 109.5
N3 C23 H23B 109.5
H23A C23 H23B 109.5
N3 C23 H23C 109.5
H23A C23 H23C 109.5
H23B C23 H23C 109.5
N3 C24 H24A 109.5
N3 C24 H24B 109.5
H24A C24 H24B 109.5
N3 C24 H24C 109.5
H24A C24 H24C 109.5
H24B C24 H24C 109.5
C9 N1 C1 111.26(18)
C9 N1 H1 124.4
C1 N1 H1 124.4
C18 N2 C14 126.10(19)
C18 N2 C17 120.69(19)
C14 N2 C17 112.96(18)
C22 N3 C24 121.0(3)
C22 N3 C23 122.4(3)
C24 N3 C23 116.6(3)
C12 O3 C13 116.2(2)
C20 O5 C21 116.7(2)

loop_
_geom_bond_atom_site_label_1
_geom_bond_atom_site_label_2
_geom_bond_distance
C1 C2 1.376(3)
C1 N1 1.392(3)
C1 C7 1.402(3)
C2 C3 1.376(3)
C2 H2 0.9300
C3 C4 1.388(4)
C3 H3 0.9300
C4 C6 1.386(3)
C4 C5 1.516(3)
C5 H5A 0.9600
C5 H5B 0.9600
C5 H5C 0.9600
C6 C7 1.390(3)
C6 H6 0.9300
C7 C8 1.458(3)
C8 C11 1.376(3)
C8 C9 1.488(3)
C9 O1 1.239(3)
C9 N1 1.360(3)
C10 C14 1.364(3)
C10 C11 1.421(3)
C10 H10 0.9300
C11 C12 1.498(3)
C12 O2 1.195(3)
C12 O3 1.329(3)
C13 O3 1.449(3)
C13 H13A 0.9600
C13 H13B 0.9600
C13 H13C 0.9600
C14 N2 1.388(3)
C14 C15 1.488(3)
C15 C16 1.506(3)
C15 H15A 0.9700
C15 H15B 0.9700
C16 C17 1.504(3)
C16 H16A 0.9700
C16 H16B 0.9700
C17 N2 1.466(3)
C17 H17A 0.9700
C17 H17B 0.9700
C18 C19 1.329(3)
C18 N2 1.362(3)
C18 H18 0.9300
C19 C20 1.437(4)
C19 H19 0.9300
C20 O4 1.201(3)
C20 O5 1.337(3)
C21 O5 1.441(3)
C21 H21A 0.9600
C21 H21B 0.9600
C21 H21C 0.9600
C22 O6 1.202(4)
C22 N3 1.324(4)
C22 H22 0.9300
C23 N3 1.455(4)
C23 H23A 0.9600
C23 H23B 0.9600
C23 H23C 0.9600
C24 N3 1.426(4)
C24 H24A 0.9600
C24 H24B 0.9600
C24 H24C 0.9600
N1 H1 0.8600

loop_
_geom_hbond_atom_site_label_D
_geom_hbond_atom_site_label_H
_geom_hbond_atom_site_label_A
_geom_hbond_distance_DH
_geom_hbond_distance_HA
_geom_hbond_distance_DA
_geom_hbond_angle_DHA
_geom_hbond_site_symmetry_A
N1 H1 O1 0.86 1.98 2.827(2) 166.9 2_566
